data_4077391
loop_
_publ_author_name
'Comte, Virginie'
'Blacque, Olivier'
'Kubicki, Marek M.'
'Mo\"ise, Claude'

_publ_section_title
;
 Regio- and Stereochemical Aspects of the Substitution Reaction between
 the Molybdenocene and Tungstenocene Dichlorides (\h5-C5H4-R)2MCl2(R =
 CMe3, SiMe3; M = Mo, W) and Metallophosphide Anions
 [(CO)5M&#x2018;PPh2]Li (M&#x2018; = Mo, W)
;
_journal_issue 25
_journal_name_full Organometallics
_journal_page_first 5432
_journal_paper_doi 10.1021/om010495g
_journal_volume 20
_journal_year 2001
_chemical_formula_moiety 'C32 H36 Cl O4 P Si2 W2'
_chemical_formula_sum 'C32 H36 Cl O4 P Si2 W2'
_chemical_formula_weight 974.91
_chemical_name_systematic
; 
 ? 
;
_space_group_IT_number 14
_symmetry_cell_setting monoclinic
_symmetry_space_group_name_Hall '-P 2ybc'
_symmetry_space_group_name_H-M 'P 1 21/c 1'
_atom_sites_solution_hydrogens geom
_atom_sites_solution_primary direct
_atom_sites_solution_secondary difmap
_cell_angle_alpha 90.0
_cell_angle_beta 92.402(10)
_cell_angle_gamma 90.0
_cell_formula_units_Z 4
_cell_length_a 11.6490(14)
_cell_length_b 16.4077(16)
_cell_length_c 20.851(3)
_cell_measurement_reflns_used 25
_cell_measurement_temperature 293(2)
_cell_measurement_theta_max 26.34
_cell_measurement_theta_min 2.32
_cell_volume 3981.8(8)
_computing_cell_refinement 'CAD4 EXPRESS'
_computing_data_collection 'CAD4 EXPRESS'
_computing_data_reduction 'XCAD4 (Harms, 1996)'
_computing_molecular_graphics ORTEP3
_computing_publication_material 'SHELXL-97 (Sheldrick, 1997)'
_computing_structure_refinement 'SHELXL-97 (Sheldrick, 1997)'
_computing_structure_solution 'SHELXS-97 (Sheldrick, 1990)'
_diffrn_ambient_temperature 293(2)
_diffrn_measured_fraction_theta_full 0.991
_diffrn_measured_fraction_theta_max 0.991
_diffrn_measurement_device_type 'Enraf Nonius CAD4'
_diffrn_measurement_method Omega-scans
_diffrn_radiation_monochromator graphite
_diffrn_radiation_source 'fine-focus sealed tube'
_diffrn_radiation_type MoK\a
_diffrn_radiation_wavelength 0.71073
_diffrn_reflns_av_R_equivalents 0.0915
_diffrn_reflns_av_sigmaI/netI 0.1933
_diffrn_reflns_limit_h_max 0
_diffrn_reflns_limit_h_min -14
_diffrn_reflns_limit_k_max 20
_diffrn_reflns_limit_k_min 0
_diffrn_reflns_limit_l_max 25
_diffrn_reflns_limit_l_min -25
_diffrn_reflns_number 8446
_diffrn_reflns_theta_full 26.34
_diffrn_reflns_theta_max 26.34
_diffrn_reflns_theta_min 2.32
_diffrn_standards_decay_% 24
_diffrn_standards_interval_time 120
_diffrn_standards_number 3
_exptl_absorpt_coefficient_mu 5.970
_exptl_absorpt_correction_type none
_exptl_crystal_colour orange
_exptl_crystal_density_diffrn 1.626
_exptl_crystal_density_method 'not measured'
_exptl_crystal_description prism
_exptl_crystal_F_000 1872
_exptl_crystal_size_max 0.20
_exptl_crystal_size_mid 0.20
_exptl_crystal_size_min 0.17
_refine_diff_density_max 1.708
_refine_diff_density_min -1.181
_refine_diff_density_rms 0.242
_refine_ls_extinction_method none
_refine_ls_goodness_of_fit_ref 1.014
_refine_ls_hydrogen_treatment mixed
_refine_ls_matrix_type full
_refine_ls_number_parameters 379
_refine_ls_number_reflns 8046
_refine_ls_number_restraints 0
_refine_ls_restrained_S_all 1.014
_refine_ls_R_factor_all 0.2061
_refine_ls_R_factor_gt 0.0615
_refine_ls_shift/su_max 0.001
_refine_ls_shift/su_mean 0.000
_refine_ls_structure_factor_coef Fsqd
_refine_ls_weighting_scheme calc
_refine_ls_wR_factor_gt 0.1637
_refine_ls_wR_factor_ref 0.2063
_reflns_number_gt 3807
_reflns_number_total 8046
_reflns_threshold_expression >2sigma(I)
_cod_data_source_file om010495g.cif
_cod_data_source_block 3b-SiW
_cod_original_sg_symbol_H-M P21/c
_cod_database_code 4077391

loop_
_symmetry_equiv_pos_as_xyz
'x, y, z'
'-x, y+1/2, -z+1/2'
'-x, -y, -z'
'x, -y-1/2, z-1/2'

loop_
_atom_site_label
_atom_site_type_symbol
_atom_site_fract_x
_atom_site_fract_y
_atom_site_fract_z
_atom_site_U_iso_or_equiv
_atom_site_adp_type
_atom_site_occupancy
_atom_site_symmetry_multiplicity
_atom_site_calc_flag
_atom_site_refinement_flags
W1 W 0.60424(5) 0.46905(4) 0.37456(3) 0.0419(2) Uani 1 1 d .
W2 W 0.28789(6) 0.38694(4) 0.28850(4) 0.0520(3) Uani 1 1 d .
Cl Cl 0.4379(3) 0.3739(2) 0.3849(2) 0.0503(10) Uani 1 1 d .
P P 0.3715(4) 0.5268(3) 0.2684(2) 0.0444(10) Uani 1 1 d .
Si1 Si 0.7582(4) 0.6671(3) 0.4259(2) 0.0583(14) Uani 1 1 d .
Si2 Si 0.7853(5) 0.3081(4) 0.4639(3) 0.0710(16) Uani 1 1 d .
C1 C 0.2205(17) 0.2816(15) 0.3117(12) 0.089(8) Uani 1 1 d .
O1 O 0.1836(16) 0.2199(11) 0.3243(10) 0.139(8) Uani 1 1 d .
C2 C 0.1852(19) 0.3925(12) 0.2148(10) 0.076(6) Uani 1 1 d .
O2 O 0.1225(14) 0.3954(10) 0.1694(8) 0.105(5) Uani 1 1 d .
C3 C 0.1607(16) 0.4418(12) 0.3369(9) 0.060(5) Uani 1 1 d .
O3 O 0.0819(12) 0.4708(11) 0.3595(8) 0.100(5) Uani 1 1 d .
C4 C 0.3932(18) 0.3247(11) 0.2367(9) 0.064(5) Uani 1 1 d .
O4 O 0.4532(15) 0.2848(9) 0.2051(8) 0.098(5) Uani 1 1 d .
C5 C 0.4722(12) 0.5545(8) 0.3323(8) 0.040(4) Uani 1 1 d .
C6 C 0.5876(15) 0.5923(9) 0.3294(8) 0.050(4) Uani 1 1 d .
H6 H 0.6256 0.6046 0.2922 0.065 Uiso 1 1 calc R
C7 C 0.6315(14) 0.6069(10) 0.3960(8) 0.047(4) Uani 1 1 d .
C8 C 0.5376(14) 0.5801(9) 0.4360(8) 0.047(4) Uani 1 1 d .
H8 H 0.5390 0.5837 0.4805 0.061 Uiso 1 1 calc R
C9 C 0.4452(13) 0.5481(9) 0.3983(7) 0.044(4) Uani 1 1 d .
H9 H 0.3780 0.5265 0.4137 0.058 Uiso 1 1 calc R
C10 C 0.7478(15) 0.3679(11) 0.3895(9) 0.058(5) Uani 1 1 d .
C11 C 0.6784(15) 0.3455(11) 0.3337(10) 0.064(5) Uani 1 1 d .
H11 H 0.6379 0.2968 0.3301 0.083 Uiso 1 1 calc R
C12 C 0.6784(17) 0.4054(12) 0.2848(9) 0.067(6) Uani 1 1 d .
H12 H 0.6378 0.4036 0.2454 0.087 Uiso 1 1 calc R
C13 C 0.7523(14) 0.4685(12) 0.3076(8) 0.054(5) Uani 1 1 d .
H13 H 0.7705 0.5155 0.2853 0.070 Uiso 1 1 calc R
C14 C 0.7952(13) 0.4468(12) 0.3725(9) 0.056(5) Uani 1 1 d .
H14 H 0.8445 0.4782 0.3985 0.073 Uiso 1 1 calc R
C15 C 0.8250(17) 0.6160(14) 0.5000(10) 0.090(7) Uani 1 1 d .
H15A H 0.8899 0.6471 0.5157 0.116 Uiso 1 1 calc R
H15B H 0.8497 0.5620 0.4893 0.116 Uiso 1 1 calc R
H15C H 0.7693 0.6129 0.5326 0.116 Uiso 1 1 calc R
C16 C 0.6989(19) 0.7707(11) 0.4454(11) 0.099(8) Uani 1 1 d .
H16A H 0.7602 0.8051 0.4613 0.129 Uiso 1 1 calc R
H16B H 0.6427 0.7653 0.4775 0.129 Uiso 1 1 calc R
H16C H 0.6637 0.7943 0.4073 0.129 Uiso 1 1 calc R
C17 C 0.8604(16) 0.6780(14) 0.3621(10) 0.089(7) Uani 1 1 d .
H17A H 0.9252 0.7093 0.3777 0.116 Uiso 1 1 calc R
H17B H 0.8236 0.7053 0.3260 0.116 Uiso 1 1 calc R
H17C H 0.8858 0.6251 0.3491 0.116 Uiso 1 1 calc R
C18 C 0.8475(18) 0.3827(14) 0.5269(11) 0.095(8) Uani 1 1 d .
H18A H 0.8679 0.3536 0.5657 0.124 Uiso 1 1 calc R
H18B H 0.7912 0.4236 0.5356 0.124 Uiso 1 1 calc R
H18C H 0.9147 0.4083 0.5110 0.124 Uiso 1 1 calc R
C19 C 0.6503(17) 0.2528(15) 0.4924(11) 0.100(8) Uani 1 1 d .
H19A H 0.6699 0.2222 0.5305 0.130 Uiso 1 1 calc R
H19B H 0.6218 0.2166 0.4593 0.130 Uiso 1 1 calc R
H19C H 0.5922 0.2923 0.5014 0.130 Uiso 1 1 calc R
C20 C 0.8999(19) 0.2308(14) 0.4412(12) 0.110(9) Uani 1 1 d .
H20A H 0.9221 0.1986 0.4782 0.143 Uiso 1 1 calc R
H20B H 0.9658 0.2591 0.4264 0.143 Uiso 1 1 calc R
H20C H 0.8693 0.1959 0.4078 0.143 Uiso 1 1 calc R
C21 C 0.4459(15) 0.5482(10) 0.1954(8) 0.052(5) Uani 1 1 d .
C22 C 0.4620(19) 0.4883(12) 0.1516(10) 0.075(6) Uani 1 1 d .
H22 H 0.4355 0.4359 0.1590 0.097 Uiso 1 1 calc R
C23 C 0.520(2) 0.5062(15) 0.0943(11) 0.095(8) Uani 1 1 d .
H23 H 0.5288 0.4663 0.0633 0.124 Uiso 1 1 calc R
C24 C 0.5621(18) 0.5843(14) 0.0855(11) 0.085(7) Uani 1 1 d .
H24 H 0.6018 0.5961 0.0489 0.111 Uiso 1 1 calc R
C25 C 0.5467(17) 0.6421(14) 0.1285(10) 0.070(6) Uani 1 1 d .
H25 H 0.5741 0.6946 0.1221 0.091 Uiso 1 1 calc R
C26 C 0.4920(17) 0.6240(10) 0.1804(9) 0.061(5) Uani 1 1 d .
H26 H 0.4831 0.6657 0.2100 0.079 Uiso 1 1 calc R
C27 C 0.2713(13) 0.6121(10) 0.2690(8) 0.045(4) Uani 1 1 d .
C28 C 0.2882(15) 0.6785(13) 0.3067(9) 0.070(6) Uani 1 1 d .
H28 H 0.3530 0.6809 0.3342 0.091 Uiso 1 1 calc R
C29 C 0.2110(17) 0.7432(12) 0.3053(10) 0.071(6) Uani 1 1 d .
H29 H 0.2265 0.7900 0.3292 0.093 Uiso 1 1 calc R
C30 C 0.111(2) 0.7370(14) 0.2681(12) 0.084(7) Uani 1 1 d .
H30 H 0.0584 0.7794 0.2686 0.109 Uiso 1 1 calc R
C31 C 0.0881(16) 0.6715(17) 0.2309(12) 0.096(8) Uani 1 1 d .
H31 H 0.0215 0.6694 0.2046 0.125 Uiso 1 1 calc R
C32 C 0.1688(17) 0.6049(13) 0.2327(11) 0.077(6) Uani 1 1 d .
H32 H 0.1526 0.5574 0.2098 0.100 Uiso 1 1 calc R

loop_
_atom_site_aniso_label
_atom_site_aniso_U_11
_atom_site_aniso_U_22
_atom_site_aniso_U_33
_atom_site_aniso_U_23
_atom_site_aniso_U_13
_atom_site_aniso_U_12
W1 0.0379(4) 0.0429(4) 0.0449(4) -0.0016(3) 0.0003(3) 0.0008(3)
W2 0.0495(4) 0.0442(4) 0.0613(5) 0.0039(4) -0.0110(4) -0.0078(3)
Cl 0.047(2) 0.043(2) 0.060(3) 0.010(2) -0.005(2) -0.0056(19)
P 0.041(2) 0.041(2) 0.052(3) 0.001(2) -0.004(2) 0.001(2)
Si1 0.054(3) 0.062(3) 0.058(3) 0.002(3) -0.009(3) -0.018(3)
Si2 0.060(3) 0.071(4) 0.081(4) 0.000(3) -0.007(3) 0.022(3)
C1 0.050(12) 0.094(18) 0.120(19) 0.043(15) -0.027(12) -0.027(12)
O1 0.126(15) 0.092(13) 0.19(2) 0.061(13) -0.061(14) -0.057(12)
C2 0.090(16) 0.063(13) 0.074(14) 0.013(12) -0.018(13) 0.019(12)
O2 0.107(12) 0.102(13) 0.102(12) 0.000(10) -0.044(11) 0.005(10)
C3 0.051(11) 0.060(12) 0.067(13) 0.005(10) -0.011(10) -0.013(10)
O3 0.057(9) 0.128(15) 0.116(13) -0.005(11) 0.015(9) 0.016(10)
C4 0.073(14) 0.046(12) 0.071(14) -0.009(10) -0.017(11) -0.008(10)
O4 0.138(15) 0.063(10) 0.092(12) 0.011(9) -0.009(10) 0.023(10)
C5 0.032(8) 0.028(8) 0.059(11) -0.006(8) 0.002(7) -0.012(6)
C6 0.067(12) 0.038(9) 0.046(10) 0.004(8) 0.003(9) 0.008(8)
C7 0.056(10) 0.041(10) 0.044(10) -0.002(8) -0.002(8) -0.009(8)
C8 0.065(11) 0.041(10) 0.035(9) -0.013(8) 0.009(8) 0.014(9)
C9 0.043(9) 0.047(10) 0.044(10) -0.001(8) 0.015(8) -0.007(8)
C10 0.049(10) 0.062(13) 0.062(12) -0.016(10) -0.007(9) 0.031(9)
C11 0.052(11) 0.048(11) 0.090(15) -0.037(11) 0.000(10) 0.023(9)
C12 0.075(14) 0.071(14) 0.055(12) -0.009(11) 0.008(10) 0.031(12)
C13 0.049(10) 0.066(12) 0.049(10) 0.007(10) 0.021(8) 0.007(10)
C14 0.025(8) 0.075(13) 0.070(12) 0.010(10) 0.021(8) 0.004(8)
C15 0.066(13) 0.12(2) 0.078(14) -0.006(14) -0.025(11) -0.036(13)
C16 0.117(19) 0.046(12) 0.13(2) -0.024(13) -0.018(16) -0.035(13)
C17 0.062(13) 0.096(17) 0.109(18) 0.001(15) 0.009(12) -0.024(13)
C18 0.077(15) 0.110(19) 0.096(17) -0.010(15) -0.022(13) 0.039(14)
C19 0.076(15) 0.11(2) 0.109(18) 0.054(16) -0.018(14) -0.012(14)
C20 0.100(19) 0.078(17) 0.15(2) 0.008(16) -0.011(17) 0.038(14)
C21 0.069(12) 0.044(10) 0.043(10) -0.006(8) -0.019(9) 0.007(9)
C22 0.105(17) 0.050(12) 0.070(14) -0.001(11) 0.007(13) -0.007(11)
C23 0.12(2) 0.084(17) 0.081(17) 0.003(14) 0.033(15) 0.008(15)
C24 0.084(16) 0.085(17) 0.088(17) 0.063(15) 0.013(13) 0.000(13)
C25 0.081(15) 0.071(14) 0.058(13) -0.012(12) 0.020(11) 0.001(12)
C26 0.082(14) 0.036(10) 0.062(13) -0.009(9) -0.023(11) -0.008(9)
C27 0.042(9) 0.036(9) 0.058(10) 0.000(8) -0.007(8) -0.001(8)
C28 0.047(11) 0.087(16) 0.076(14) 0.012(12) 0.013(10) 0.011(11)
C29 0.073(14) 0.046(12) 0.097(16) -0.009(11) 0.028(13) 0.017(11)
C30 0.076(16) 0.060(14) 0.12(2) 0.029(14) 0.018(15) 0.022(13)
C31 0.037(11) 0.12(2) 0.13(2) 0.028(18) -0.025(12) 0.010(14)
C32 0.063(13) 0.069(14) 0.098(16) 0.010(12) 0.004(12) 0.014(11)

loop_
_atom_type_symbol
_atom_type_description
_atom_type_scat_dispersion_real
_atom_type_scat_dispersion_imag
_atom_type_scat_source
W W -0.8490 6.8722 'International Tables Vol C Tables 4.2.6.8 and 6.1.1.4'
Cl Cl 0.1484 0.1585 'International Tables Vol C Tables 4.2.6.8 and 6.1.1.4'
P P 0.1023 0.0942 'International Tables Vol C Tables 4.2.6.8 and 6.1.1.4'
Si Si 0.0817 0.0704 'International Tables Vol C Tables 4.2.6.8 and 6.1.1.4'
O O 0.0106 0.0060 'International Tables Vol C Tables 4.2.6.8 and 6.1.1.4'
C C 0.0033 0.0016 'International Tables Vol C Tables 4.2.6.8 and 6.1.1.4'
H H 0.0000 0.0000 'International Tables Vol C Tables 4.2.6.8 and 6.1.1.4'

loop_
_geom_angle_atom_site_label_1
_geom_angle_atom_site_label_2
_geom_angle_atom_site_label_3
_geom_angle
C5 W1 C6 38.8(5)
C5 W1 C14 139.1(6)
C6 W1 C14 101.8(6)
C5 W1 C13 106.8(6)
C6 W1 C13 78.3(6)
C14 W1 C13 37.8(6)
C5 W1 C7 63.4(5)
C6 W1 C7 37.8(6)
C14 W1 C7 91.9(7)
C13 W1 C7 91.1(6)
C5 W1 C9 36.4(5)
C6 W1 C9 62.1(6)
C14 W1 C9 152.5(6)
C13 W1 C9 140.0(6)
C7 W1 C9 61.5(6)
C5 W1 C12 103.6(6)
C6 W1 C12 95.4(7)
C14 W1 C12 61.0(7)
C13 W1 C12 35.8(6)
C7 W1 C12 122.4(7)
C9 W1 C12 137.8(6)
C5 W1 C10 164.2(6)
C6 W1 C10 137.5(7)
C14 W1 C10 36.7(6)
C13 W1 C10 61.7(7)
C7 W1 C10 124.5(6)
C9 W1 C10 157.7(6)
C12 W1 C10 60.7(6)
C5 W1 C11 130.4(6)
C6 W1 C11 130.3(7)
C14 W1 C11 58.8(7)
C13 W1 C11 58.5(7)
C7 W1 C11 148.2(6)
C9 W1 C11 148.7(6)
C12 W1 C11 34.9(6)
C10 W1 C11 35.3(6)
C5 W1 C8 59.8(5)
C6 W1 C8 60.7(6)
C14 W1 C8 118.6(7)
C13 W1 C8 127.6(7)
C7 W1 C8 36.5(5)
C9 W1 C8 34.8(5)
C12 W1 C8 156.0(7)
C10 W1 C8 135.3(6)
C11 W1 C8 168.4(6)
C5 W1 Cl 84.4(4)
C6 W1 Cl 123.2(4)
C14 W1 Cl 131.9(5)
C13 W1 Cl 131.5(5)
C7 W1 Cl 133.7(4)
C9 W1 Cl 72.8(4)
C12 W1 Cl 95.9(6)
C10 W1 Cl 95.5(5)
C11 W1 Cl 78.0(5)
C8 W1 Cl 99.2(4)
C2 W2 C4 88.1(8)
C2 W2 C1 89.7(9)
C4 W2 C1 86.8(9)
C2 W2 C3 86.2(8)
C4 W2 C3 172.1(7)
C1 W2 C3 87.7(9)
C2 W2 P 93.2(6)
C4 W2 P 97.3(6)
C1 W2 P 175.1(8)
C3 W2 P 88.6(5)
C2 W2 Cl 176.2(6)
C4 W2 Cl 88.2(5)
C1 W2 Cl 90.1(6)
C3 W2 Cl 97.5(5)
P W2 Cl 87.18(13)
W1 Cl W2 112.21(15)
C5 P C21 104.6(7)
C5 P C27 101.4(7)
C21 P C27 100.7(8)
C5 P W2 110.5(5)
C21 P W2 120.9(6)
C27 P W2 116.3(5)
C17 Si1 C7 109.9(9)
C17 Si1 C16 108.8(11)
C7 Si1 C16 105.0(8)
C17 Si1 C15 112.3(10)
C7 Si1 C15 109.3(8)
C16 Si1 C15 111.3(11)
C10 Si2 C20 106.5(10)
C10 Si2 C18 107.6(9)
C20 Si2 C18 110.1(10)
C10 Si2 C19 109.7(9)
C20 Si2 C19 110.5(11)
C18 Si2 C19 112.3(11)
O1 C1 W2 178(3)
O2 C2 W2 179(2)
O3 C3 W2 173.5(17)
O4 C4 W2 177.2(17)
C9 C5 C6 107.9(13)
C9 C5 P 122.2(11)
C6 C5 P 129.8(12)
C9 C5 W1 75.5(9)
C6 C5 W1 70.7(8)
P C5 W1 123.4(7)
C7 C6 C5 107.8(14)
C7 C6 W1 74.4(9)
C5 C6 W1 70.5(8)
C7 C6 H6 126.1
C5 C6 H6 126.1
W1 C6 H6 120.8
C8 C7 C6 104.4(14)
C8 C7 Si1 124.6(12)
C6 C7 Si1 129.6(13)
C8 C7 W1 73.6(9)
C6 C7 W1 67.8(8)
Si1 C7 W1 133.0(9)
C9 C8 C7 111.4(13)
C9 C8 W1 70.8(9)
C7 C8 W1 69.9(8)
C9 C8 H8 124.3
C7 C8 H8 124.3
W1 C8 H8 126.6
C8 C9 C5 108.4(13)
C8 C9 W1 74.4(9)
C5 C9 W1 68.1(8)
C8 C9 H9 125.8
C5 C9 H9 125.8
W1 C9 H9 123.3
C11 C10 C14 103.7(16)
C11 C10 Si2 129.9(16)
C14 C10 Si2 126.1(13)
C11 C10 W1 72.7(9)
C14 C10 W1 67.6(8)
Si2 C10 W1 128.0(9)
C12 C11 C10 112.9(18)
C12 C11 W1 71.2(10)
C10 C11 W1 72.0(9)
C12 C11 H11 123.6
C10 C11 H11 123.6
W1 C11 H11 124.8
C11 C12 C13 106.5(17)
C11 C12 W1 73.9(10)
C13 C12 W1 69.2(10)
C11 C12 H12 126.7
C13 C12 H12 126.7
W1 C12 H12 121.9
C12 C13 C14 108.1(16)
C12 C13 W1 75.0(10)
C14 C13 W1 70.7(8)
C12 C13 H13 125.9
C14 C13 H13 125.9
W1 C13 H13 120.1
C10 C14 C13 108.8(16)
C10 C14 W1 75.7(9)
C13 C14 W1 71.4(9)
C10 C14 H14 125.6
C13 C14 H14 125.6
W1 C14 H14 119.0
Si1 C15 H15A 109.5
Si1 C15 H15B 109.5
H15A C15 H15B 109.5
Si1 C15 H15C 109.5
H15A C15 H15C 109.5
H15B C15 H15C 109.5
Si1 C16 H16A 109.5
Si1 C16 H16B 109.5
H16A C16 H16B 109.5
Si1 C16 H16C 109.5
H16A C16 H16C 109.5
H16B C16 H16C 109.5
Si1 C17 H17A 109.5
Si1 C17 H17B 109.5
H17A C17 H17B 109.5
Si1 C17 H17C 109.5
H17A C17 H17C 109.5
H17B C17 H17C 109.5
Si2 C18 H18A 109.5
Si2 C18 H18B 109.5
H18A C18 H18B 109.5
Si2 C18 H18C 109.5
H18A C18 H18C 109.5
H18B C18 H18C 109.5
Si2 C19 H19A 109.5
Si2 C19 H19B 109.5
H19A C19 H19B 109.5
Si2 C19 H19C 109.5
H19A C19 H19C 109.5
H19B C19 H19C 109.5
Si2 C20 H20A 109.5
Si2 C20 H20B 109.5
H20A C20 H20B 109.5
Si2 C20 H20C 109.5
H20A C20 H20C 109.5
H20B C20 H20C 109.5
C22 C21 C26 115.3(18)
C22 C21 P 120.5(15)
C26 C21 P 124.2(14)
C21 C22 C23 120(2)
C21 C22 H22 120.1
C23 C22 H22 120.1
C24 C23 C22 119(2)
C24 C23 H23 120.5
C22 C23 H23 120.5
C25 C24 C23 121(2)
C25 C24 H24 119.5
C23 C24 H24 119.5
C26 C25 C24 119(2)
C26 C25 H25 120.7
C24 C25 H25 120.7
C25 C26 C21 126.4(18)
C25 C26 H26 116.8
C21 C26 H26 116.8
C28 C27 C32 119.0(17)
C28 C27 P 123.0(13)
C32 C27 P 117.8(14)
C27 C28 C29 121.6(19)
C27 C28 H28 119.2
C29 C28 H28 119.2
C30 C29 C28 119(2)
C30 C29 H29 120.5
C28 C29 H29 120.5
C31 C30 C29 122(2)
C31 C30 H30 118.9
C29 C30 H30 118.9
C30 C31 C32 118(2)
C30 C31 H31 120.9
C32 C31 H31 120.9
C27 C32 C31 120(2)
C27 C32 H32 120.2
C31 C32 H32 120.2

loop_
_geom_bond_atom_site_label_1
_geom_bond_atom_site_label_2
_geom_bond_distance
W1 C5 2.233(15)
W1 C6 2.235(15)
W1 C14 2.256(14)
W1 C13 2.265(15)
W1 C7 2.325(16)
W1 C9 2.329(15)
W1 C12 2.340(17)
W1 C10 2.365(15)
W1 C11 2.374(15)
W1 C8 2.375(14)
W1 Cl 2.506(4)
W2 C2 1.91(2)
W2 C4 1.95(2)
W2 C1 1.97(2)
W2 C3 2.04(2)
W2 P 2.537(4)
W2 Cl 2.616(4)
P C5 1.797(15)
P C21 1.816(19)
P C27 1.820(16)
Si1 C17 1.83(2)
Si1 C7 1.863(16)
Si1 C16 1.88(2)
Si1 C15 1.90(2)
Si2 C10 1.871(19)
Si2 C20 1.91(2)
Si2 C18 1.92(2)
Si2 C19 1.93(2)
C1 O1 1.14(2)
C2 O2 1.17(2)
C3 O3 1.15(2)
C4 O4 1.18(2)
C5 C9 1.43(2)
C5 C6 1.49(2)
C6 C7 1.48(2)
C6 H6 0.9300
C7 C8 1.47(2)
C8 C9 1.41(2)
C8 H8 0.9300
C9 H9 0.9300
C10 C11 1.44(2)
C10 C14 1.46(2)
C11 C12 1.42(3)
C11 H11 0.9300
C12 C13 1.42(2)
C12 H12 0.9300
C13 C14 1.47(2)
C13 H13 0.9300
C14 H14 0.9300
C15 H15A 0.9600
C15 H15B 0.9600
C15 H15C 0.9600
C16 H16A 0.9600
C16 H16B 0.9600
C16 H16C 0.9600
C17 H17A 0.9600
C17 H17B 0.9600
C17 H17C 0.9600
C18 H18A 0.9600
C18 H18B 0.9600
C18 H18C 0.9600
C19 H19A 0.9600
C19 H19B 0.9600
C19 H19C 0.9600
C20 H20A 0.9600
C20 H20B 0.9600
C20 H20C 0.9600
C21 C22 1.36(2)
C21 C26 1.40(2)
C22 C23 1.43(3)
C22 H22 0.9300
C23 C24 1.39(3)
C23 H23 0.9300
C24 C25 1.32(3)
C24 H24 0.9300
C25 C26 1.31(2)
C25 H25 0.9300
C26 H26 0.9300
C27 C28 1.35(2)
C27 C32 1.39(2)
C28 C29 1.39(2)
C28 H28 0.9300
C29 C30 1.37(3)
C29 H29 0.9300
C30 C31 1.35(3)
C30 H30 0.9300
C31 C32 1.44(3)
C31 H31 0.9300
C32 H32 0.9300
